data_4348514
loop_
_publ_author_name
'Tyler, Sarah F.'
'Judkins, Eileen C.'
'Song, You'
'Cao, Fan'
'McMillin, David R.'
'Fanwick, Phillip E.'
'Ren, Tong'

_publ_section_title
;
 Cr(III)-HMC (HMC =
 5,5,7,12,12,14-Hexamethyl-1,4,8,11-tetraazacyclotetradecane) Alkynyl
 Complexes: Preparation and Emission Properties.
;
_journal_issue 17
_journal_name_full 'Inorganic chemistry'
_journal_page_first 8736
_journal_page_last 8743
_journal_paper_doi 10.1021/acs.inorgchem.6b01285
_journal_volume 55
_journal_year 2016
_chemical_formula_moiety 'C24 H38 Cr1 N4,Cl1,3(C1 H4 O1)'
_chemical_formula_sum 'C27 H50 Cl Cr N4 O3'
_chemical_formula_weight 566.16
_space_group_crystal_system triclinic
_space_group_IT_number 2
_space_group_name_Hall '-P 1'
_space_group_name_H-M_alt 'P -1'
_atom_sites_solution_hydrogens mixed
_atom_sites_solution_primary iterative
_atom_sites_solution_secondary difmap
_audit_creation_method SHELXL-2014/7
_cell_angle_alpha 86.353(3)
_cell_angle_beta 72.292(3)
_cell_angle_gamma 80.406(2)
_cell_formula_units_Z 2
_cell_length_a 10.0216(5)
_cell_length_b 12.0315(6)
_cell_length_c 13.4308(4)
_cell_measurement_reflns_used 15764
_cell_measurement_temperature 150(2)
_cell_measurement_theta_max 28.191
_cell_measurement_theta_min 1.592
_cell_volume 1520.97(12)
_computing_cell_refinement 'HKL3000 (Otwinowski & Minor, 1997)'
_computing_data_collection 'Nonius Collect (Nonius, 1998)'
_computing_data_reduction 'HKL3000 (Otwinowski & Minor, 1997)'
_computing_publication_material 'local programs'
_computing_structure_refinement 'SHELXL-2014/7 (Sheldrick, 2014)'
_computing_structure_solution 'SHELXT (Sheldrick)'
_diffrn_ambient_temperature 150(2)
_diffrn_measured_fraction_theta_full 0.998
_diffrn_measured_fraction_theta_max 0.980
_diffrn_measurement_device_type 'Nonius KappaCCD'
_diffrn_measurement_method '\w and \f'
_diffrn_radiation_type MoK\a
_diffrn_radiation_wavelength 0.71073
_diffrn_reflns_av_R_equivalents 0.023
_diffrn_reflns_av_unetI/netI 0.0380
_diffrn_reflns_Laue_measured_fraction_max 0.980
_diffrn_reflns_limit_h_max 13
_diffrn_reflns_limit_h_min 0
_diffrn_reflns_limit_k_max 15
_diffrn_reflns_limit_k_min -15
_diffrn_reflns_limit_l_max 17
_diffrn_reflns_limit_l_min -16
_diffrn_reflns_number 15764
_diffrn_reflns_point_group_measured_fraction_full 0.998
_diffrn_reflns_point_group_measured_fraction_max 0.980
_diffrn_reflns_theta_full 25.242
_diffrn_reflns_theta_max 28.191
_diffrn_reflns_theta_min 1.592
_diffrn_source 'fine focus tube'
_exptl_absorpt_coefficient_mu 0.496
_exptl_absorpt_correction_T_max 0.765
_exptl_absorpt_correction_T_min 0.515
_exptl_absorpt_correction_type multi-scan
_exptl_absorpt_process_details 'SCALEPACK (Otwinowski & Minor, 1997)'
_exptl_crystal_colour yellow
_exptl_crystal_density_diffrn 1.236
_exptl_crystal_description brick
_exptl_crystal_F_000 610
_exptl_crystal_size_max 0.900
_exptl_crystal_size_mid 0.720
_exptl_crystal_size_min 0.540
_refine_diff_density_max 0.404
_refine_diff_density_min -0.452
_refine_diff_density_rms 0.054
_refine_ls_extinction_method none
_refine_ls_goodness_of_fit_ref 1.093
_refine_ls_hydrogen_treatment mixed
_refine_ls_matrix_type full
_refine_ls_number_parameters 359
_refine_ls_number_reflns 7336
_refine_ls_number_restraints 0
_refine_ls_restrained_S_all 1.093
_refine_ls_R_factor_all 0.0481
_refine_ls_R_factor_gt 0.0336
_refine_ls_shift/su_max 0.000
_refine_ls_shift/su_mean 0.000
_refine_ls_structure_factor_coef Fsqd
_refine_ls_weighting_details 'w=1/[\s^2^(Fo^2^)+(0.0505P)^2^+0.1665P] where P=(Fo^2^+2Fc^2^)/3'
_refine_ls_weighting_scheme calc
_refine_ls_wR_factor_gt 0.0903
_refine_ls_wR_factor_ref 0.0985
_reflns_Friedel_coverage 0.000
_reflns_number_gt 5623
_reflns_number_total 7336
_reflns_threshold_expression 'I > 2\s(I)'
_cod_data_source_file ic6b01285_si_002.cif
_cod_data_source_block SFTCR3
_cod_database_code 4348514
_shelx_shelxl_version_number 2014/7
_shelx_space_group_comment
;
The symmetry employed for this shelxl refinement is uniquely defined
by the following loop, which should always be used as a source of
symmetry information in preference to the above space-group names.
They are only intended as comments.
;
_shelx_estimated_absorpt_t_min 0.664
_shelx_estimated_absorpt_t_max 0.775

loop_
_space_group_symop_operation_xyz
'x, y, z'
'-x, -y, -z'

loop_
_atom_site_label
_atom_site_type_symbol
_atom_site_fract_x
_atom_site_fract_y
_atom_site_fract_z
_atom_site_U_iso_or_equiv
_atom_site_adp_type
_atom_site_occupancy
_atom_site_site_symmetry_order
_atom_site_calc_flag
_atom_site_refinement_flags_posn
_atom_site_refinement_flags_adp
_atom_site_refinement_flags_occupancy
Cr1 Cr 0.5000 0.5000 0.0000 0.01278(8) Uani 1 2 d S . P
Cr2 Cr 0.5000 0.0000 0.5000 0.01345(8) Uani 1 2 d S . P
Cl1 Cl 0.0000 1.0000 0.0000 0.02325(12) Uani 1 2 d S . P
Cl2 Cl 0.0000 0.5000 0.5000 0.03381(14) Uani 1 2 d S . P
O1 O 0.10227(11) 0.74133(10) -0.00895(9) 0.0288(3) Uani 1 1 d . . .
H1 H 0.0801 0.8118 -0.0064 0.043 Uiso 1 1 calc R U .
O2 O 0.32545(13) 0.49853(12) 0.36445(9) 0.0413(3) Uani 1 1 d . . .
H2 H 0.2396 0.4983 0.3976 0.062 Uiso 1 1 calc R U .
O3 O 0.10185(13) 0.23421(11) 0.48589(10) 0.0397(3) Uani 1 1 d . . .
H3 H 0.0775 0.3040 0.4949 0.060 Uiso 1 1 calc R U .
N1 N 0.39830(12) 0.66845(10) 0.01787(9) 0.0154(2) Uani 1 1 d . . .
N2 N 0.34106(12) 0.47052(10) 0.13600(9) 0.0166(2) Uani 1 1 d . . .
N3 N 0.32459(12) 0.11235(10) 0.58598(9) 0.0170(2) Uani 1 1 d . . .
N4 N 0.42022(12) -0.14352(10) 0.56904(8) 0.0174(2) Uani 1 1 d . . .
C1 C 0.62500(14) 0.51842(12) 0.09464(10) 0.0169(3) Uani 1 1 d . . .
C2 C 0.69068(15) 0.51972(12) 0.15733(10) 0.0185(3) Uani 1 1 d . . .
C3 C 0.76238(15) 0.52197(12) 0.22997(11) 0.0201(3) Uani 1 1 d . . .
C4 C 0.82218(16) 0.52259(14) 0.29483(12) 0.0272(3) Uani 1 1 d . . .
H4 H 0.8696 0.5231 0.3462 0.033 Uiso 1 1 calc R U .
C5 C 0.61299(15) 0.00206(12) 0.60646(10) 0.0181(3) Uani 1 1 d . . .
C6 C 0.68586(15) -0.00227(12) 0.66471(10) 0.0194(3) Uani 1 1 d . . .
C7 C 0.76176(15) -0.00989(13) 0.73610(11) 0.0212(3) Uani 1 1 d . . .
C8 C 0.82567(16) -0.01882(14) 0.79890(12) 0.0263(3) Uani 1 1 d . . .
H8 H 0.8765 -0.0259 0.8488 0.032 Uiso 1 1 calc R U .
C9 C 0.30487(15) 0.67536(12) 0.12814(10) 0.0199(3) Uani 1 1 d . . .
H9A H 0.2342 0.7449 0.1378 0.024 Uiso 1 1 calc R U .
H9B H 0.3621 0.6770 0.1764 0.024 Uiso 1 1 calc R U .
C10 C 0.23071(15) 0.57240(12) 0.15090(11) 0.0209(3) Uani 1 1 d . . .
H10A H 0.1670 0.5744 0.2236 0.025 Uiso 1 1 calc R U .
H10B H 0.1731 0.5710 0.1029 0.025 Uiso 1 1 calc R U .
C11 C 0.29027(14) 0.36047(12) 0.13725(10) 0.0185(3) Uani 1 1 d . . .
H11 H 0.2561 0.3578 0.0750 0.022 Uiso 1 1 calc R U .
C12 C 0.41454(15) 0.26520(12) 0.12959(10) 0.0192(3) Uani 1 1 d . . .
H12A H 0.3744 0.1965 0.1601 0.023 Uiso 1 1 calc R U .
H12B H 0.4684 0.2848 0.1750 0.023 Uiso 1 1 calc R U .
C13 C 0.47860(15) 0.76610(12) -0.02221(10) 0.0181(3) Uani 1 1 d . . .
C14 C 0.37559(16) 0.86947(12) -0.03810(11) 0.0226(3) Uani 1 1 d . . .
H14A H 0.3296 0.8524 -0.0889 0.034 Uiso 1 1 calc R U .
H14B H 0.4276 0.9327 -0.0643 0.034 Uiso 1 1 calc R U .
H14C H 0.3035 0.8897 0.0287 0.034 Uiso 1 1 calc R U .
C15 C 0.55304(16) 0.79519(13) 0.05426(11) 0.0225(3) Uani 1 1 d . . .
H15A H 0.4822 0.8299 0.1165 0.034 Uiso 1 1 calc R U .
H15B H 0.6184 0.8481 0.0207 0.034 Uiso 1 1 calc R U .
H15C H 0.6063 0.7263 0.0747 0.034 Uiso 1 1 calc R U .
C16 C 0.16929(16) 0.34401(14) 0.23587(12) 0.0283(3) Uani 1 1 d . . .
H16A H 0.2026 0.3436 0.2974 0.043 Uiso 1 1 calc R U .
H16B H 0.1373 0.2721 0.2324 0.043 Uiso 1 1 calc R U .
H16C H 0.0903 0.4058 0.2411 0.043 Uiso 1 1 calc R U .
C17 C 0.23720(14) 0.08492(12) 0.69605(10) 0.0193(3) Uani 1 1 d . . .
C18 C 0.21261(15) -0.03802(13) 0.69880(10) 0.0207(3) Uani 1 1 d . . .
H18A H 0.1439 -0.0511 0.7674 0.025 Uiso 1 1 calc R U .
H18B H 0.1653 -0.0449 0.6451 0.025 Uiso 1 1 calc R U .
C19 C 0.33698(15) -0.13498(12) 0.68237(10) 0.0194(3) Uani 1 1 d . . .
H19 H 0.4006 -0.1191 0.7227 0.023 Uiso 1 1 calc R U .
C20 C 0.54267(16) -0.23669(12) 0.54251(11) 0.0225(3) Uani 1 1 d . . .
H20A H 0.5084 -0.3104 0.5542 0.027 Uiso 1 1 calc R U .
H20B H 0.6038 -0.2336 0.5876 0.027 Uiso 1 1 calc R U .
C21 C 0.37382(16) 0.22374(13) 0.57102(11) 0.0232(3) Uani 1 1 d . . .
H21A H 0.4343 0.2287 0.6162 0.028 Uiso 1 1 calc R U .
H21B H 0.2914 0.2848 0.5904 0.028 Uiso 1 1 calc R U .
C22 C 0.09188(15) 0.16000(14) 0.72318(11) 0.0259(3) Uani 1 1 d . . .
H22A H 0.1048 0.2394 0.7161 0.039 Uiso 1 1 calc R U .
H22B H 0.0375 0.1443 0.7953 0.039 Uiso 1 1 calc R U .
H22C H 0.0404 0.1443 0.6755 0.039 Uiso 1 1 calc R U .
C23 C 0.30898(16) 0.10504(13) 0.77703(10) 0.0228(3) Uani 1 1 d . . .
H23A H 0.4070 0.0658 0.7562 0.034 Uiso 1 1 calc R U .
H23B H 0.2574 0.0761 0.8453 0.034 Uiso 1 1 calc R U .
H23C H 0.3087 0.1860 0.7816 0.034 Uiso 1 1 calc R U .
C24 C 0.28293(17) -0.24555(14) 0.72289(11) 0.0270(3) Uani 1 1 d . . .
H24A H 0.2222 -0.2631 0.6829 0.041 Uiso 1 1 calc R U .
H24B H 0.2282 -0.2382 0.7969 0.041 Uiso 1 1 calc R U .
H24C H 0.3636 -0.3063 0.7149 0.041 Uiso 1 1 calc R U .
C25 C -0.01389(18) 0.69265(16) -0.01512(15) 0.0384(4) Uani 1 1 d . . .
H25A H -0.0826 0.6906 0.0545 0.058 Uiso 1 1 calc R U .
H25B H 0.0197 0.6157 -0.0415 0.058 Uiso 1 1 calc R U .
H25C H -0.0593 0.7378 -0.0627 0.058 Uiso 1 1 calc R U .
C26 C 0.3783(2) 0.57784(19) 0.40724(16) 0.0498(5) Uani 1 1 d . . .
H26A H 0.3342 0.6538 0.3933 0.075 Uiso 1 1 calc R U .
H26B H 0.4813 0.5704 0.3756 0.075 Uiso 1 1 calc R U .
H26C H 0.3566 0.5651 0.4829 0.075 Uiso 1 1 calc R U .
C27 C -0.0119(2) 0.1874(2) 0.47260(16) 0.0481(5) Uani 1 1 d . . .
H27A H -0.0901 0.1933 0.5380 0.072 Uiso 1 1 calc R U .
H27B H 0.0199 0.1079 0.4538 0.072 Uiso 1 1 calc R U .
H27C H -0.0444 0.2285 0.4168 0.072 Uiso 1 1 calc R U .
H3N H 0.2671(17) 0.1173(14) 0.5496(12) 0.021(4) Uiso 1 1 d . . .
H4N H 0.3624(17) -0.1545(14) 0.5331(12) 0.024(4) Uiso 1 1 d . . .
H2N H 0.3734(16) 0.4652(14) 0.1910(13) 0.023(4) Uiso 1 1 d . . .
H1N H 0.3445(16) 0.6719(13) -0.0182(12) 0.017(4) Uiso 1 1 d . . .

loop_
_atom_site_aniso_label
_atom_site_aniso_U_11
_atom_site_aniso_U_22
_atom_site_aniso_U_33
_atom_site_aniso_U_23
_atom_site_aniso_U_13
_atom_site_aniso_U_12
Cr1 0.01315(16) 0.01322(16) 0.01296(14) -0.00051(11) -0.00545(11) -0.00171(12)
Cr2 0.01533(16) 0.01403(16) 0.01211(15) 0.00009(11) -0.00509(11) -0.00359(12)
Cl1 0.0221(3) 0.0243(3) 0.0228(2) 0.00095(19) -0.00801(19) -0.0001(2)
Cl2 0.0296(3) 0.0416(4) 0.0324(3) -0.0108(2) -0.0121(2) -0.0023(3)
O1 0.0236(6) 0.0237(6) 0.0413(6) 0.0000(5) -0.0136(5) -0.0030(5)
O2 0.0357(7) 0.0549(9) 0.0349(6) -0.0074(6) -0.0067(5) -0.0156(7)
O3 0.0388(7) 0.0421(8) 0.0397(7) 0.0058(6) -0.0173(6) -0.0020(6)
N1 0.0166(6) 0.0159(6) 0.0156(5) -0.0006(4) -0.0076(5) -0.0022(5)
N2 0.0166(6) 0.0177(6) 0.0162(5) -0.0004(4) -0.0059(5) -0.0023(5)
N3 0.0185(6) 0.0182(6) 0.0154(5) -0.0012(4) -0.0060(5) -0.0036(5)
N4 0.0203(6) 0.0181(6) 0.0157(5) 0.0006(4) -0.0065(5) -0.0065(5)
C1 0.0163(7) 0.0155(7) 0.0185(6) -0.0005(5) -0.0046(5) -0.0020(5)
C2 0.0191(7) 0.0162(7) 0.0205(7) -0.0006(5) -0.0064(6) -0.0024(6)
C3 0.0204(7) 0.0164(7) 0.0239(7) -0.0030(5) -0.0081(6) 0.0000(6)
C4 0.0280(8) 0.0287(9) 0.0287(8) -0.0063(6) -0.0162(7) 0.0017(7)
C5 0.0193(7) 0.0183(7) 0.0162(6) -0.0003(5) -0.0040(5) -0.0038(6)
C6 0.0182(7) 0.0206(7) 0.0190(7) -0.0013(5) -0.0039(5) -0.0046(6)
C7 0.0186(7) 0.0236(8) 0.0216(7) -0.0027(6) -0.0051(6) -0.0045(6)
C8 0.0229(8) 0.0339(9) 0.0247(7) -0.0043(6) -0.0109(6) -0.0029(7)
C9 0.0210(7) 0.0187(7) 0.0174(6) -0.0029(5) -0.0034(5) 0.0011(6)
C10 0.0170(7) 0.0214(8) 0.0206(7) 0.0003(5) -0.0018(5) 0.0004(6)
C11 0.0180(7) 0.0191(7) 0.0190(6) 0.0012(5) -0.0054(5) -0.0054(6)
C12 0.0211(7) 0.0170(7) 0.0211(7) 0.0030(5) -0.0086(6) -0.0045(6)
C13 0.0204(7) 0.0147(7) 0.0208(7) 0.0004(5) -0.0085(5) -0.0031(6)
C14 0.0262(8) 0.0161(7) 0.0265(7) 0.0008(6) -0.0108(6) -0.0008(6)
C15 0.0270(8) 0.0192(8) 0.0254(7) -0.0034(6) -0.0127(6) -0.0047(6)
C16 0.0245(8) 0.0268(9) 0.0291(8) 0.0022(6) 0.0002(6) -0.0075(7)
C17 0.0169(7) 0.0240(8) 0.0153(6) -0.0008(5) -0.0024(5) -0.0031(6)
C18 0.0182(7) 0.0268(8) 0.0171(6) 0.0000(5) -0.0033(5) -0.0076(6)
C19 0.0226(7) 0.0228(8) 0.0139(6) 0.0019(5) -0.0050(5) -0.0079(6)
C20 0.0255(8) 0.0160(7) 0.0242(7) 0.0018(5) -0.0054(6) -0.0031(6)
C21 0.0263(8) 0.0163(7) 0.0240(7) -0.0033(6) -0.0031(6) -0.0025(6)
C22 0.0211(8) 0.0296(9) 0.0234(7) -0.0022(6) -0.0026(6) -0.0007(7)
C23 0.0244(8) 0.0276(8) 0.0167(6) -0.0043(6) -0.0056(6) -0.0041(6)
C24 0.0327(9) 0.0266(9) 0.0230(7) 0.0060(6) -0.0072(6) -0.0124(7)
C25 0.0292(9) 0.0392(11) 0.0512(11) -0.0033(8) -0.0150(8) -0.0113(8)
C26 0.0428(11) 0.0622(14) 0.0495(11) -0.0129(10) -0.0140(9) -0.0174(10)
C27 0.0403(11) 0.0593(14) 0.0463(11) -0.0041(10) -0.0149(9) -0.0075(10)

loop_
_atom_type_symbol
_atom_type_description
_atom_type_scat_dispersion_real
_atom_type_scat_dispersion_imag
_atom_type_scat_source
C C 0.0033 0.0016 'International Tables Vol C Tables 4.2.6.8 and 6.1.1.4'
H H 0.0000 0.0000 'International Tables Vol C Tables 4.2.6.8 and 6.1.1.4'
N N 0.0061 0.0033 'International Tables Vol C Tables 4.2.6.8 and 6.1.1.4'
Cl Cl 0.1484 0.1585 'International Tables Vol C Tables 4.2.6.8 and 6.1.1.4'
Cr Cr 0.3209 0.6236 'International Tables Vol C Tables 4.2.6.8 and 6.1.1.4'
O O 0.0106 0.0060 'International Tables Vol C Tables 4.2.6.8 and 6.1.1.4'

loop_
_geom_angle_atom_site_label_1
_geom_angle_atom_site_label_2
_geom_angle_atom_site_label_3
_geom_angle
_geom_angle_site_symmetry_1
_geom_angle_site_symmetry_3
C1 Cr1 C1 180.0 . 2_665
C1 Cr1 N2 87.46(5) . .
C1 Cr1 N2 92.54(5) 2_665 .
C1 Cr1 N2 92.54(5) . 2_665
C1 Cr1 N2 87.46(5) 2_665 2_665
N2 Cr1 N2 180.0 . 2_665
C1 Cr1 N1 93.57(5) . .
C1 Cr1 N1 86.44(5) 2_665 .
N2 Cr1 N1 84.59(4) . .
N2 Cr1 N1 95.41(4) 2_665 .
C1 Cr1 N1 86.43(5) . 2_665
C1 Cr1 N1 93.56(5) 2_665 2_665
N2 Cr1 N1 95.41(4) . 2_665
N2 Cr1 N1 84.59(4) 2_665 2_665
N1 Cr1 N1 180.0 . 2_665
N4 Cr2 N4 180.0 . 2_656
N4 Cr2 C5 91.80(5) . .
N4 Cr2 C5 88.20(5) 2_656 .
N4 Cr2 C5 88.20(5) . 2_656
N4 Cr2 C5 91.80(5) 2_656 2_656
C5 Cr2 C5 180.0 . 2_656
N4 Cr2 N3 94.69(4) . .
N4 Cr2 N3 85.31(4) 2_656 .
C5 Cr2 N3 93.93(5) . .
C5 Cr2 N3 86.07(5) 2_656 .
N4 Cr2 N3 85.31(4) . 2_656
N4 Cr2 N3 94.69(4) 2_656 2_656
C5 Cr2 N3 86.07(5) . 2_656
C5 Cr2 N3 93.93(5) 2_656 2_656
N3 Cr2 N3 180.0 . 2_656
C25 O1 H1 109.5 . .
C26 O2 H2 109.5 . .
C27 O3 H3 109.5 . .
C9 N1 C13 116.36(10) . .
C9 N1 Cr1 105.01(8) . .
C13 N1 Cr1 121.81(8) . .
C9 N1 H1N 105.5(11) . .
C13 N1 H1N 103.6(11) . .
Cr1 N1 H1N 102.6(11) . .
C10 N2 C11 115.88(11) . .
C10 N2 Cr1 106.11(8) . .
C11 N2 Cr1 113.66(8) . .
C10 N2 H2N 106.9(10) . .
C11 N2 H2N 103.5(11) . .
Cr1 N2 H2N 110.7(10) . .
C21 N3 C17 115.98(10) . .
C21 N3 Cr2 104.70(8) . .
C17 N3 Cr2 122.25(9) . .
C21 N3 H3N 104.2(11) . .
C17 N3 H3N 104.6(11) . .
Cr2 N3 H3N 102.9(11) . .
C20 N4 C19 115.41(11) . .
C20 N4 Cr2 105.55(8) . .
C19 N4 Cr2 116.04(8) . .
C20 N4 H4N 107.2(11) . .
C19 N4 H4N 108.3(10) . .
Cr2 N4 H4N 103.4(11) . .
C2 C1 Cr1 172.53(12) . .
C1 C2 C3 178.77(15) . .
C4 C3 C2 178.37(17) . .
C3 C4 H4 180.0 . .
C6 C5 Cr2 175.61(12) . .
C5 C6 C7 176.24(15) . .
C8 C7 C6 178.31(16) . .
C7 C8 H8 180.0 . .
N1 C9 C10 107.81(10) . .
N1 C9 H9A 110.1 . .
C10 C9 H9A 110.1 . .
N1 C9 H9B 110.1 . .
C10 C9 H9B 110.1 . .
H9A C9 H9B 108.5 . .
N2 C10 C9 108.05(11) . .
N2 C10 H10A 110.1 . .
C9 C10 H10A 110.1 . .
N2 C10 H10B 110.1 . .
C9 C10 H10B 110.1 . .
H10A C10 H10B 108.4 . .
N2 C11 C16 112.23(11) . .
N2 C11 C12 108.76(11) . .
C16 C11 C12 109.63(12) . .
N2 C11 H11 108.7 . .
C16 C11 H11 108.7 . .
C12 C11 H11 108.7 . .
C11 C12 C13 119.55(11) . 2_665
C11 C12 H12A 107.4 . .
C13 C12 H12A 107.4 2_665 .
C11 C12 H12B 107.4 . .
C13 C12 H12B 107.4 2_665 .
H12A C12 H12B 107.0 . .
N1 C13 C14 109.43(11) . .
N1 C13 C15 111.47(11) . .
C14 C13 C15 108.87(11) . .
N1 C13 C12 108.33(10) . 2_665
C14 C13 C12 107.49(11) . 2_665
C15 C13 C12 111.17(11) . 2_665
C13 C14 H14A 109.5 . .
C13 C14 H14B 109.5 . .
H14A C14 H14B 109.5 . .
C13 C14 H14C 109.5 . .
H14A C14 H14C 109.5 . .
H14B C14 H14C 109.5 . .
C13 C15 H15A 109.5 . .
C13 C15 H15B 109.5 . .
H15A C15 H15B 109.5 . .
C13 C15 H15C 109.5 . .
H15A C15 H15C 109.5 . .
H15B C15 H15C 109.5 . .
C11 C16 H16A 109.5 . .
C11 C16 H16B 109.5 . .
H16A C16 H16B 109.5 . .
C11 C16 H16C 109.5 . .
H16A C16 H16C 109.5 . .
H16B C16 H16C 109.5 . .
N3 C17 C23 111.70(11) . .
N3 C17 C22 109.82(11) . .
C23 C17 C22 107.86(11) . .
N3 C17 C18 108.17(10) . .
C23 C17 C18 111.47(12) . .
C22 C17 C18 107.75(11) . .
C19 C18 C17 120.67(11) . .
C19 C18 H18A 107.2 . .
C17 C18 H18A 107.2 . .
C19 C18 H18B 107.2 . .
C17 C18 H18B 107.2 . .
H18A C18 H18B 106.8 . .
N4 C19 C24 110.63(11) . .
N4 C19 C18 110.24(11) . .
C24 C19 C18 110.20(12) . .
N4 C19 H19 108.6 . .
C24 C19 H19 108.6 . .
C18 C19 H19 108.6 . .
N4 C20 C21 108.56(12) . 2_656
N4 C20 H20A 110.0 . .
C21 C20 H20A 110.0 2_656 .
N4 C20 H20B 110.0 . .
C21 C20 H20B 110.0 2_656 .
H20A C20 H20B 108.4 . .
N3 C21 C20 108.58(11) . 2_656
N3 C21 H21A 110.0 . .
C20 C21 H21A 110.0 2_656 .
N3 C21 H21B 110.0 . .
C20 C21 H21B 110.0 2_656 .
H21A C21 H21B 108.4 . .
C17 C22 H22A 109.5 . .
C17 C22 H22B 109.5 . .
H22A C22 H22B 109.5 . .
C17 C22 H22C 109.5 . .
H22A C22 H22C 109.5 . .
H22B C22 H22C 109.5 . .
C17 C23 H23A 109.5 . .
C17 C23 H23B 109.5 . .
H23A C23 H23B 109.5 . .
C17 C23 H23C 109.5 . .
H23A C23 H23C 109.5 . .
H23B C23 H23C 109.5 . .
C19 C24 H24A 109.5 . .
C19 C24 H24B 109.5 . .
H24A C24 H24B 109.5 . .
C19 C24 H24C 109.5 . .
H24A C24 H24C 109.5 . .
H24B C24 H24C 109.5 . .
O1 C25 H25A 109.5 . .
O1 C25 H25B 109.5 . .
H25A C25 H25B 109.5 . .
O1 C25 H25C 109.5 . .
H25A C25 H25C 109.5 . .
H25B C25 H25C 109.5 . .
O2 C26 H26A 109.5 . .
O2 C26 H26B 109.5 . .
H26A C26 H26B 109.5 . .
O2 C26 H26C 109.5 . .
H26A C26 H26C 109.5 . .
H26B C26 H26C 109.5 . .
O3 C27 H27A 109.5 . .
O3 C27 H27B 109.5 . .
H27A C27 H27B 109.5 . .
O3 C27 H27C 109.5 . .
H27A C27 H27C 109.5 . .
H27B C27 H27C 109.5 . .

loop_
_geom_bond_atom_site_label_1
_geom_bond_atom_site_label_2
_geom_bond_distance
_geom_bond_site_symmetry_2
Cr1 C1 2.0812(13) .
Cr1 C1 2.0812(13) 2_665
Cr1 N2 2.0821(11) .
Cr1 N2 2.0821(11) 2_665
Cr1 N1 2.1044(12) .
Cr1 N1 2.1044(12) 2_665
Cr2 N4 2.0703(11) .
Cr2 N4 2.0704(11) 2_656
Cr2 C5 2.0799(13) .
Cr2 C5 2.0799(13) 2_656
Cr2 N3 2.1029(12) .
Cr2 N3 2.1029(12) 2_656
O1 C25 1.4133(18) .
O1 H1 0.8400 .
O2 C26 1.394(2) .
O2 H2 0.8400 .
O3 C27 1.414(2) .
O3 H3 0.8400 .
N1 C9 1.4909(17) .
N1 C13 1.5130(18) .
N1 H1N 0.823(15) .
N2 C10 1.4867(18) .
N2 C11 1.4931(17) .
N2 H2N 0.887(16) .
N3 C21 1.4852(18) .
N3 C17 1.5193(17) .
N3 H3N 0.855(16) .
N4 C20 1.4886(19) .
N4 C19 1.4974(16) .
N4 H4N 0.889(16) .
C1 C2 1.2184(19) .
C2 C3 1.3802(19) .
C3 C4 1.199(2) .
C4 H4 0.9500 .
C5 C6 1.2157(19) .
C6 C7 1.3840(19) .
C7 C8 1.195(2) .
C8 H8 0.9500 .
C9 C10 1.517(2) .
C9 H9A 0.9900 .
C9 H9B 0.9900 .
C10 H10A 0.9900 .
C10 H10B 0.9900 .
C11 C16 1.5275(19) .
C11 C12 1.529(2) .
C11 H11 1.0000 .
C12 C13 1.5374(19) 2_665
C12 H12A 0.9900 .
C12 H12B 0.9900 .
C13 C14 1.526(2) .
C13 C15 1.5274(18) .
C13 C12 1.5374(19) 2_665
C14 H14A 0.9800 .
C14 H14B 0.9800 .
C14 H14C 0.9800 .
C15 H15A 0.9800 .
C15 H15B 0.9800 .
C15 H15C 0.9800 .
C16 H16A 0.9800 .
C16 H16B 0.9800 .
C16 H16C 0.9800 .
C17 C23 1.5252(18) .
C17 C22 1.533(2) .
C17 C18 1.536(2) .
C18 C19 1.531(2) .
C18 H18A 0.9900 .
C18 H18B 0.9900 .
C19 C24 1.526(2) .
C19 H19 1.0000 .
C20 C21 1.5122(19) 2_656
C20 H20A 0.9900 .
C20 H20B 0.9900 .
C21 C20 1.5122(19) 2_656
C21 H21A 0.9900 .
C21 H21B 0.9900 .
C22 H22A 0.9800 .
C22 H22B 0.9800 .
C22 H22C 0.9800 .
C23 H23A 0.9800 .
C23 H23B 0.9800 .
C23 H23C 0.9800 .
C24 H24A 0.9800 .
C24 H24B 0.9800 .
C24 H24C 0.9800 .
C25 H25A 0.9800 .
C25 H25B 0.9800 .
C25 H25C 0.9800 .
C26 H26A 0.9800 .
C26 H26B 0.9800 .
C26 H26C 0.9800 .
C27 H27A 0.9800 .
C27 H27B 0.9800 .
C27 H27C 0.9800 .

loop_
_geom_hbond_atom_site_label_D
_geom_hbond_atom_site_label_H
_geom_hbond_atom_site_label_A
_geom_hbond_distance_DH
_geom_hbond_distance_HA
_geom_hbond_distance_DA
_geom_hbond_angle_DHA
O1 H1 Cl1 0.84 2.27 3.1080(11) 174.7
O2 H2 Cl2 0.84 2.37 3.2133(12) 176.8
O3 H3 Cl2 0.84 2.36 3.1899(14) 172.4
N3 H3N O3 0.855(16) 2.321(17) 3.0698(17) 146.4(14)
N2 H2N O2 0.887(16) 2.279(16) 3.0618(16) 147.1(14)
N1 H1N O1 0.823(15) 2.400(16) 3.0728(16) 139.6(13)

loop_
_geom_torsion_atom_site_label_1
_geom_torsion_atom_site_label_2
_geom_torsion_atom_site_label_3
_geom_torsion_atom_site_label_4
_geom_torsion
_geom_torsion_site_symmetry_4
C13 N1 C9 C10 177.83(11) .
Cr1 N1 C9 C10 -44.28(12) .
C11 N2 C10 C9 -170.06(10) .
Cr1 N2 C10 C9 -42.88(11) .
N1 C9 C10 N2 60.16(14) .
C10 N2 C11 C16 -54.13(16) .
Cr1 N2 C11 C16 -177.43(9) .
C10 N2 C11 C12 -175.60(10) .
Cr1 N2 C11 C12 61.10(12) .
N2 C11 C12 C13 -81.20(14) 2_665
C16 C11 C12 C13 155.75(12) 2_665
C9 N1 C13 C14 -72.02(14) .
Cr1 N1 C13 C14 157.62(9) .
C9 N1 C13 C15 48.45(16) .
Cr1 N1 C13 C15 -81.90(12) .
C9 N1 C13 C12 171.07(11) 2_665
Cr1 N1 C13 C12 40.72(13) 2_665
C21 N3 C17 C23 -49.96(16) .
Cr2 N3 C17 C23 79.93(13) .
C21 N3 C17 C22 69.66(15) .
Cr2 N3 C17 C22 -160.45(9) .
C21 N3 C17 C18 -173.00(12) .
Cr2 N3 C17 C18 -43.11(13) .
N3 C17 C18 C19 65.55(15) .
C23 C17 C18 C19 -57.63(16) .
C22 C17 C18 C19 -175.79(11) .
C20 N4 C19 C24 -56.55(15) .
Cr2 N4 C19 C24 179.23(9) .
C20 N4 C19 C18 -178.70(11) .
Cr2 N4 C19 C18 57.08(12) .
C17 C18 C19 N4 -75.95(14) .
C17 C18 C19 C24 161.66(11) .
C19 N4 C20 C21 -172.36(11) 2_656
Cr2 N4 C20 C21 -42.82(12) 2_656
C17 N3 C21 C20 -179.53(11) 2_656
Cr2 N3 C21 C20 42.60(13) 2_656
